data_4326992
loop_
_publ_author_name
'Dominique T. Thielemann'
'Melanie Klinger'
'Thomas J. A. Wolf'
'Yanhua Lan'
'Wolfgang Wernsdorfer'
'Madleen Busse'
'Peter W. Roesky'
'Andreas N. Unterreiner'
'Annie K. Powell'
'Peter C. Junk'
'Glen B. Deacon'

_publ_contact_author
;
      Prof. Dr. Peter W. Roesky
      Karlsruher Institut f\"ur Technologie (KIT) - Institut f\"ur 
        Anorganische Chemie
      Lehrstuhl f\"ur Anorganische Funktionsmaterialien
      Engesserstr. 15, Geb. 30.45
      76131 Karlsruhe 
      Bundesrepublik Deutschland
;
_publ_contact_author_email roesky@kit.edu
_publ_contact_author_fax +49/(0)7216084854
_publ_contact_author_phone +49/(0)7216086117
_publ_section_title
;
 Novel Lanthanide-Based Polymeric Chains and Corresponding Ultrafast
 Dynamics in Solution
;
_journal_name_full 'Inorganic Chemistry'
_journal_page_first 11990
_journal_page_last 12000
_journal_paper_doi 10.1021/ic201157m
_journal_volume 50
_journal_year 2011
_chemical_absolute_configuration rmad
_chemical_formula_moiety 'C60 H44 Cs O8 Sm, 2(C3 H7 N O)'
_chemical_formula_sum 'C66 H58 Cs N2 O10 Sm'
_chemical_formula_weight 1322.40
_chemical_name_systematic
; 
 ? 
;
_space_group_IT_number 15
_symmetry_cell_setting monoclinic
_symmetry_Int_Tables_number 15
_symmetry_space_group_name_Hall '-C 2yc'
_symmetry_space_group_name_H-M 'C 1 2/c 1'
_atom_sites_solution_hydrogens geom
_atom_sites_solution_primary direct
_atom_sites_solution_secondary difmap
_audit_creation_date 10-11-26
_audit_creation_method 'STOE X-RED'
_cell_angle_alpha 90.00
_cell_angle_beta 114.15(3)
_cell_angle_gamma 90.00
_cell_formula_units_Z 4
_cell_length_a 30.220(6)
_cell_length_b 8.0017(16)
_cell_length_c 26.115(5)
_cell_measurement_reflns_used 64537
_cell_measurement_temperature 206(2)
_cell_measurement_theta_max 59.15
_cell_measurement_theta_min 3.41
_cell_volume 5762(2)
_computing_cell_refinement 'STOE X-AREA, PLATON (A.L.Spek, 2005)'
_computing_data_collection 'STOE X-AREA'
_computing_data_reduction 'STOE X-RED, PLATON (A.L.Spek, 2005)'
_computing_molecular_graphics 'Diamond 2.1e/3'
_computing_publication_material 'X-STEP32, Microsoft Word'
_computing_structure_refinement 'SHELXL-97 (Sheldrick, 1997)'
_computing_structure_solution 'SHELXS-97 (Sheldrick, 1997)'
_diffrn_ambient_temperature 206(2)
_diffrn_detector 'image plate (34 cm diameter)'
_diffrn_detector_area_resol_mean 6.67
_diffrn_detector_type STOE
_diffrn_measured_fraction_theta_full 0.997
_diffrn_measured_fraction_theta_max 0.997
_diffrn_measurement_device '2-circle goniometer'
_diffrn_measurement_device_type 'STOE IPDS 2'
_diffrn_measurement_method 'rotation method'
_diffrn_radiation_collimation '0.5 mm diameter, multiple pinhole'
_diffrn_radiation_monochromator 'plane graphite'
_diffrn_radiation_polarisn_norm 0
_diffrn_radiation_source 'fine-focus sealed tube'
_diffrn_radiation_type MoK\a
_diffrn_radiation_wavelength 0.71073
_diffrn_reflns_av_R_equivalents 0.1065
_diffrn_reflns_av_sigmaI/netI 0.0404
_diffrn_reflns_limit_h_max 41
_diffrn_reflns_limit_h_min -41
_diffrn_reflns_limit_k_max 10
_diffrn_reflns_limit_k_min -9
_diffrn_reflns_limit_l_max 35
_diffrn_reflns_limit_l_min -35
_diffrn_reflns_number 68177
_diffrn_reflns_theta_full 29.20
_diffrn_reflns_theta_max 29.20
_diffrn_reflns_theta_min 1.71
_diffrn_source 'sealed X-ray tube, 12 x 0.4 mm long-fine focus'
_diffrn_source_current 40
_diffrn_source_power 2.00
_diffrn_source_voltage 50
_exptl_absorpt_coefficient_mu 1.704
_exptl_absorpt_correction_T_max 0.7051
_exptl_absorpt_correction_T_min 0.4714
_exptl_absorpt_correction_type integration
_exptl_absorpt_process_details 'STOE X-RED & X-SHAPE'
_exptl_crystal_colour yellow
_exptl_crystal_density_diffrn 1.524
_exptl_crystal_description plate
_exptl_crystal_F_000 2660
_exptl_crystal_size_max 0.608
_exptl_crystal_size_mid 0.392
_exptl_crystal_size_min 0.211
_refine_diff_density_max 12.583
_refine_diff_density_min -2.359
_refine_diff_density_rms 0.287
_refine_ls_extinction_method none
_refine_ls_goodness_of_fit_ref 1.104
_refine_ls_hydrogen_treatment constr
_refine_ls_matrix_type full
_refine_ls_number_parameters 365
_refine_ls_number_reflns 7768
_refine_ls_number_restraints 0
_refine_ls_restrained_S_all 1.104
_refine_ls_R_factor_all 0.1139
_refine_ls_R_factor_gt 0.1106
_refine_ls_shift/su_max 0.000
_refine_ls_shift/su_mean 0.000
_refine_ls_structure_factor_coef Fsqd
_refine_ls_weighting_details 'calc w=1/[\s^2^(Fo^2^)+(0.1610P)^2^+106.4958P] where P=(Fo^2^+2Fc^2^)/3'
_refine_ls_weighting_scheme calc
_refine_ls_wR_factor_gt 0.3009
_refine_ls_wR_factor_ref 0.3034
_reflns_number_gt 7012
_reflns_number_total 7768
_reflns_threshold_expression >2sigma(I)
_cod_data_source_file ic201157m_si_002_3.cif
_cod_data_source_block 3
_cod_original_sg_symbol_H-M 'C 2/c'
_cod_database_code 4326992

loop_
_symmetry_equiv_pos_as_xyz
'x, y, z'
'-x, y, -z+1/2'
'x+1/2, y+1/2, z'
'-x+1/2, y+1/2, -z+1/2'
'-x, -y, -z'
'x, -y, z-1/2'
'-x+1/2, -y+1/2, -z'
'x+1/2, -y+1/2, z-1/2'

loop_
_atom_site_label
_atom_site_type_symbol
_atom_site_fract_x
_atom_site_fract_y
_atom_site_fract_z
_atom_site_U_iso_or_equiv
_atom_site_adp_type
_atom_site_occupancy
_atom_site_symmetry_multiplicity
_atom_site_calc_flag
_atom_site_refinement_flags
C1 C 0.0990(3) 0.5448(14) 0.4421(4) 0.051(2) Uani 1 1 d .
H1 H 0.1080 0.5950 0.4152 0.061 Uiso 1 1 calc R
C2 C 0.1334(4) 0.5186(14) 0.4970(5) 0.061(3) Uani 1 1 d .
H2 H 0.1656 0.5532 0.5068 0.073 Uiso 1 1 calc R
C3 C 0.1218(4) 0.4448(15) 0.5366(4) 0.061(3) Uani 1 1 d .
H3 H 0.1455 0.4291 0.5732 0.073 Uiso 1 1 calc R
C4 C 0.0747(4) 0.3933(14) 0.5226(4) 0.056(2) Uani 1 1 d .
H4 H 0.0666 0.3390 0.5495 0.067 Uiso 1 1 calc R
C5 C 0.0392(3) 0.4213(12) 0.4688(3) 0.0469(19) Uani 1 1 d .
H5 H 0.0070 0.3901 0.4600 0.056 Uiso 1 1 calc R
C6 C 0.0514(3) 0.4955(9) 0.4279(3) 0.0374(15) Uani 1 1 d .
C7 C 0.0149(3) 0.5220(11) 0.3687(4) 0.0401(16) Uani 1 1 d .
C8 C -0.0350(3) 0.5026(10) 0.3541(4) 0.0410(17) Uani 1 1 d .
H8 H -0.0449 0.4704 0.3823 0.049 Uiso 1 1 calc R
C9 C -0.0707(3) 0.5281(11) 0.3000(4) 0.0413(16) Uani 1 1 d .
C10 C -0.1229(3) 0.5097(10) 0.2897(4) 0.0422(17) Uani 1 1 d .
C11 C -0.1575(4) 0.5988(14) 0.2451(4) 0.059(2) Uani 1 1 d .
H11 H -0.1478 0.6669 0.2222 0.070 Uiso 1 1 calc R
C12 C -0.2068(4) 0.5860(18) 0.2347(6) 0.077(4) Uani 1 1 d .
H12 H -0.2302 0.6471 0.2053 0.093 Uiso 1 1 calc R
C13 C -0.2205(4) 0.4857(18) 0.2670(6) 0.075(4) Uani 1 1 d .
H13 H -0.2536 0.4744 0.2588 0.090 Uiso 1 1 calc R
C14 C -0.1875(4) 0.4004(19) 0.3112(5) 0.073(3) Uani 1 1 d .
H14 H -0.1980 0.3328 0.3336 0.088 Uiso 1 1 calc R
C15 C -0.1385(4) 0.4131(14) 0.3233(4) 0.055(2) Uani 1 1 d .
H15 H -0.1158 0.3561 0.3544 0.066 Uiso 1 1 calc R
C16 C 0.1574(4) -0.1264(14) 0.4010(5) 0.056(2) Uani 1 1 d .
H16 H 0.1481 -0.2033 0.3712 0.067 Uiso 1 1 calc R
C17 C 0.2053(4) -0.1142(18) 0.4375(6) 0.071(3) Uani 1 1 d .
H17 H 0.2284 -0.1831 0.4324 0.085 Uiso 1 1 calc R
C18 C 0.2200(4) -0.0021(15) 0.4815(5) 0.067(3) Uani 1 1 d .
H18 H 0.2528 0.0057 0.5065 0.081 Uiso 1 1 calc R
C19 C 0.1856(4) 0.0984(17) 0.4882(4) 0.067(3) Uani 1 1 d .
H19 H 0.1952 0.1782 0.5172 0.080 Uiso 1 1 calc R
C20 C 0.1368(3) 0.0822(14) 0.4522(4) 0.054(2) Uani 1 1 d .
H20 H 0.1135 0.1465 0.4586 0.065 Uiso 1 1 calc R
C21 C 0.1222(3) -0.0259(11) 0.4076(4) 0.0428(17) Uani 1 1 d .
C22 C 0.0701(3) -0.0503(11) 0.3671(3) 0.0416(16) Uani 1 1 d .
C23 C 0.0336(3) -0.0175(12) 0.3858(4) 0.0448(19) Uani 1 1 d .
H23 H 0.0430 0.0224 0.4226 0.054 Uiso 1 1 calc R
C24 C -0.0159(3) -0.0402(11) 0.3531(3) 0.0409(16) Uani 1 1 d .
C25 C -0.0527(3) -0.0099(10) 0.3766(4) 0.0410(17) Uani 1 1 d .
C26 C -0.1004(3) -0.0622(14) 0.3452(4) 0.051(2) Uani 1 1 d .
H26 H -0.1088 -0.1163 0.3105 0.061 Uiso 1 1 calc R
C27 C -0.1354(4) -0.0327(16) 0.3662(6) 0.065(3) Uani 1 1 d .
H27 H -0.1677 -0.0645 0.3445 0.078 Uiso 1 1 calc R
C28 C -0.1245(4) 0.0404(17) 0.4170(5) 0.067(3) Uani 1 1 d .
H28 H -0.1487 0.0559 0.4304 0.080 Uiso 1 1 calc R
C29 C -0.0778(4) 0.0914(15) 0.4483(4) 0.060(3) Uani 1 1 d .
H29 H -0.0701 0.1435 0.4832 0.072 Uiso 1 1 calc R
C30 C -0.0415(4) 0.0666(13) 0.4288(4) 0.049(2) Uani 1 1 d .
H30 H -0.0095 0.1012 0.4506 0.059 Uiso 1 1 calc R
C31 C -0.1577(10) 0.351(3) 0.1424(8) 0.125(8) Uani 1 1 d .
H31 H -0.1239 0.3473 0.1538 0.150 Uiso 1 1 calc R
C32 C -0.2353(6) 0.227(2) 0.1393(7) 0.098(5) Uani 1 1 d .
H32A H -0.2498 0.3277 0.1183 0.147 Uiso 1 1 calc R
H32B H -0.2455 0.2136 0.1697 0.147 Uiso 1 1 calc R
H32C H -0.2456 0.1312 0.1145 0.147 Uiso 1 1 calc R
C33 C -0.1552(8) 0.130(3) 0.2068(7) 0.136(9) Uani 1 1 d .
H33A H -0.1645 0.0157 0.1948 0.204 Uiso 1 1 calc R
H33B H -0.1619 0.1540 0.2393 0.204 Uiso 1 1 calc R
H33C H -0.1208 0.1445 0.2165 0.204 Uiso 1 1 calc R
N1 N -0.1823(4) 0.2415(14) 0.1623(5) 0.073(3) Uani 1 1 d .
O1 O -0.0628(2) 0.5723(9) 0.2575(2) 0.0492(14) Uani 1 1 d .
O2 O 0.0319(2) 0.5668(9) 0.3335(2) 0.0469(14) Uani 1 1 d .
O3 O -0.0325(2) 0.9101(8) 0.3018(2) 0.0450(13) Uani 1 1 d .
O4 O 0.0631(2) 0.9014(9) 0.3181(2) 0.0479(14) Uani 1 1 d .
O5 O -0.1873(17) 0.469(3) 0.1039(16) 0.30(2) Uani 1 1 d .
Cs Cs 0.0000 0.23810(10) 0.2500 0.0578(3) Uani 1 2 d S
Sm Sm 0.0000 0.73771(6) 0.2500 0.03173(19) Uani 1 2 d S

loop_
_atom_site_aniso_label
_atom_site_aniso_U_11
_atom_site_aniso_U_22
_atom_site_aniso_U_33
_atom_site_aniso_U_23
_atom_site_aniso_U_13
_atom_site_aniso_U_12
C1 0.042(4) 0.063(5) 0.048(5) 0.003(4) 0.019(4) 0.004(4)
C2 0.043(5) 0.071(7) 0.058(6) -0.009(5) 0.010(4) -0.001(4)
C3 0.062(6) 0.072(7) 0.036(4) 0.000(4) 0.008(4) 0.017(5)
C4 0.070(6) 0.063(6) 0.036(4) 0.004(4) 0.023(4) 0.008(5)
C5 0.047(4) 0.058(5) 0.036(4) 0.001(4) 0.017(3) 0.004(4)
C6 0.038(4) 0.034(4) 0.038(4) 0.000(3) 0.013(3) 0.003(3)
C7 0.039(4) 0.043(4) 0.039(4) 0.006(3) 0.017(3) 0.002(3)
C8 0.037(4) 0.047(5) 0.038(4) -0.001(3) 0.014(3) -0.002(3)
C9 0.039(4) 0.044(4) 0.043(4) 0.000(3) 0.019(3) -0.003(3)
C10 0.037(4) 0.044(4) 0.042(4) -0.001(3) 0.011(3) -0.002(3)
C11 0.047(5) 0.063(6) 0.055(5) 0.002(5) 0.009(4) -0.002(4)
C12 0.047(5) 0.090(9) 0.081(8) -0.009(7) 0.012(5) 0.015(6)
C13 0.038(5) 0.112(11) 0.075(8) -0.012(7) 0.022(5) -0.002(5)
C14 0.049(5) 0.112(11) 0.063(6) -0.014(7) 0.028(5) -0.020(6)
C15 0.047(5) 0.069(6) 0.050(5) 0.001(4) 0.021(4) -0.009(4)
C16 0.050(5) 0.062(6) 0.064(6) -0.007(5) 0.030(4) 0.002(4)
C17 0.053(6) 0.082(8) 0.077(8) 0.008(6) 0.024(5) 0.008(5)
C18 0.040(5) 0.085(9) 0.063(7) 0.002(5) 0.008(4) -0.003(4)
C19 0.049(5) 0.096(9) 0.046(5) -0.013(5) 0.010(4) -0.009(5)
C20 0.046(4) 0.068(6) 0.043(4) -0.010(4) 0.012(4) -0.005(4)
C21 0.038(4) 0.045(4) 0.046(4) 0.001(3) 0.017(3) -0.004(3)
C22 0.042(4) 0.046(4) 0.037(4) -0.002(3) 0.016(3) -0.005(3)
C23 0.040(4) 0.058(5) 0.036(4) -0.001(3) 0.015(3) 0.001(3)
C24 0.040(4) 0.044(4) 0.034(4) -0.003(3) 0.011(3) 0.001(3)
C25 0.039(4) 0.042(4) 0.044(4) 0.003(3) 0.018(3) 0.004(3)
C26 0.045(4) 0.062(6) 0.042(4) 0.001(4) 0.015(4) 0.003(4)
C27 0.045(5) 0.076(7) 0.078(7) 0.007(6) 0.029(5) 0.007(5)
C28 0.065(6) 0.091(8) 0.059(6) 0.023(6) 0.041(5) 0.019(6)
C29 0.076(7) 0.070(7) 0.041(4) 0.001(4) 0.032(5) 0.016(5)
C30 0.055(5) 0.062(6) 0.037(4) 0.001(4) 0.025(4) 0.000(4)
C31 0.19(2) 0.132(17) 0.089(11) -0.029(11) 0.099(14) -0.048(16)
C32 0.093(11) 0.127(15) 0.074(9) -0.003(9) 0.034(9) 0.012(9)
C33 0.17(2) 0.152(18) 0.067(9) 0.014(11) 0.035(11) 0.093(16)
N1 0.078(7) 0.092(8) 0.052(5) -0.002(5) 0.028(5) 0.004(5)
O1 0.046(3) 0.068(4) 0.032(3) 0.004(3) 0.014(2) -0.005(3)
O2 0.041(3) 0.064(4) 0.038(3) 0.007(3) 0.019(2) 0.001(3)
O3 0.042(3) 0.061(4) 0.032(3) -0.005(2) 0.015(2) 0.003(3)
O4 0.044(3) 0.064(4) 0.038(3) -0.006(3) 0.019(2) -0.008(3)
O5 0.45(6) 0.18(2) 0.25(3) 0.00(2) 0.11(4) 0.05(3)
Cs 0.0769(6) 0.0317(4) 0.0659(6) 0.000 0.0305(5) 0.000
Sm 0.0355(3) 0.0329(3) 0.0273(3) 0.000 0.0135(2) 0.000

loop_
_atom_type_symbol
_atom_type_description
_atom_type_scat_dispersion_real
_atom_type_scat_dispersion_imag
_atom_type_scat_source
C C 0.0033 0.0016 'International Tables Vol C Tables 4.2.6.8 and 6.1.1.4'
H H 0.0000 0.0000 'International Tables Vol C Tables 4.2.6.8 and 6.1.1.4'
N N 0.0061 0.0033 'International Tables Vol C Tables 4.2.6.8 and 6.1.1.4'
O O 0.0106 0.0060 'International Tables Vol C Tables 4.2.6.8 and 6.1.1.4'
Cs Cs -0.3680 2.1192 'International Tables Vol C Tables 4.2.6.8 and 6.1.1.4'
Sm Sm -0.1638 3.4418 'International Tables Vol C Tables 4.2.6.8 and 6.1.1.4'

loop_
_geom_angle_atom_site_label_1
_geom_angle_atom_site_label_2
_geom_angle_atom_site_label_3
_geom_angle
_geom_angle_site_symmetry_1
_geom_angle_site_symmetry_3
C6 C1 C2 119.0(9) . .
C3 C2 C1 122.0(10) . .
C2 C3 C4 119.3(9) . .
C3 C4 C5 120.3(9) . .
C4 C5 C6 120.3(9) . .
C1 C6 C5 119.0(8) . .
C1 C6 C7 118.6(8) . .
C5 C6 C7 122.4(8) . .
O2 C7 C8 122.6(8) . .
O2 C7 C6 116.1(8) . .
C8 C7 C6 121.2(8) . .
O2 C7 Cs 61.2(5) . .
C8 C7 Cs 87.4(5) . .
C6 C7 Cs 124.0(5) . .
C9 C8 C7 124.0(8) . .
C9 C8 Cs 72.2(5) . .
C7 C8 Cs 71.6(5) . .
O1 C9 C8 125.3(8) . .
O1 C9 C10 115.4(8) . .
C8 C9 C10 119.3(8) . .
O1 C9 Cs 62.0(5) . .
C8 C9 Cs 86.9(5) . .
C10 C9 Cs 126.0(5) . .
C15 C10 C11 118.6(9) . .
C15 C10 C9 123.2(8) . .
C11 C10 C9 118.2(8) . .
C10 C11 C12 119.7(11) . .
C13 C12 C11 119.6(12) . .
C12 C13 C14 121.8(11) . .
C13 C14 C15 120.0(12) . .
C14 C15 C10 120.3(10) . .
C17 C16 C21 120.8(11) . .
C16 C17 C18 120.9(12) . .
C19 C18 C17 118.8(10) . .
C18 C19 C20 120.3(11) . .
C21 C20 C19 121.0(10) . .
C20 C21 C16 118.1(9) . .
C20 C21 C22 124.0(8) . .
C16 C21 C22 117.8(8) . .
O4 C22 C23 125.3(8) 1_545 .
O4 C22 C21 116.3(7) 1_545 .
C23 C22 C21 118.4(8) . .
O4 C22 Cs 63.7(5) 1_545 .
C23 C22 Cs 84.6(5) . .
C21 C22 Cs 125.2(5) . .
C24 C23 C22 124.1(8) . .
C24 C23 Cs 72.2(5) . .
C22 C23 Cs 74.2(5) . .
O3 C24 C23 122.5(8) 1_545 .
O3 C24 C25 116.2(7) 1_545 .
C23 C24 C25 121.3(8) . .
O3 C24 Cs 62.3(5) 1_545 .
C23 C24 Cs 86.5(5) . .
C25 C24 Cs 123.1(5) . .
C26 C25 C30 118.8(8) . .
C26 C25 C24 118.1(8) . .
C30 C25 C24 123.1(8) . .
C27 C26 C25 118.9(10) . .
C28 C27 C26 122.3(11) . .
C27 C28 C29 119.4(10) . .
C28 C29 C30 120.5(10) . .
C29 C30 C25 120.1(9) . .
N1 C31 O5 114(3) . .
C31 N1 C33 119.1(19) . .
C31 N1 C32 124.0(16) . .
C33 N1 C32 116.8(15) . .
C9 O1 Sm 131.5(5) . .
C9 O1 Cs 98.2(5) . .
Sm O1 Cs 87.07(19) . .
C7 O2 Sm 132.9(6) . .
C7 O2 Cs 99.1(5) . .
Sm O2 Cs 87.35(18) . .
C24 O3 Sm 133.6(5) 1_565 .
C24 O3 Cs 97.4(5) 1_565 1_565
Sm O3 Cs 88.11(17) . 1_565
C22 O4 Sm 132.0(5) 1_565 .
C22 O4 Cs 96.6(5) 1_565 1_565
Sm O4 Cs 86.46(18) . 1_565
O3 Cs O3 73.8(2) 1_545 2_545
O3 Cs O2 148.68(15) 1_545 2
O3 Cs O2 114.90(14) 2_545 2
O3 Cs O2 114.90(14) 1_545 .
O3 Cs O2 148.68(15) 2_545 .
O2 Cs O2 74.3(2) 2 .
O3 Cs O1 110.11(15) 1_545 .
O3 Cs O1 160.07(14) 2_545 .
O2 Cs O1 51.64(14) 2 .
O2 Cs O1 48.74(15) . .
O3 Cs O1 160.07(14) 1_545 2
O3 Cs O1 110.11(15) 2_545 2
O2 Cs O1 48.74(15) 2 2
O2 Cs O1 51.64(14) . 2
O1 Cs O1 73.2(2) . 2
O3 Cs O4 51.42(14) 1_545 2_545
O3 Cs O4 48.77(15) 2_545 2_545
O2 Cs O4 109.88(15) 2 2_545
O2 Cs O4 159.84(14) . 2_545
O1 Cs O4 117.48(15) . 2_545
O1 Cs O4 145.70(14) 2 2_545
O3 Cs O4 48.77(15) 1_545 1_545
O3 Cs O4 51.42(14) 2_545 1_545
O2 Cs O4 159.84(14) 2 1_545
O2 Cs O4 109.88(15) . 1_545
O1 Cs O4 145.70(14) . 1_545
O1 Cs O4 117.48(15) 2 1_545
O4 Cs O4 73.4(2) 2_545 1_545
O3 Cs C24 88.20(17) 1_545 2
O3 Cs C24 20.32(16) 2_545 2
O2 Cs C24 95.12(17) 2 2
O2 Cs C24 151.28(17) . 2
O1 Cs C24 141.12(16) . 2
O1 Cs C24 101.21(17) 2 2
O4 Cs C24 48.85(17) 2_545 2
O4 Cs C24 71.70(17) 1_545 2
O3 Cs C24 20.32(16) 1_545 .
O3 Cs C24 88.20(17) 2_545 .
O2 Cs C24 151.28(17) 2 .
O2 Cs C24 95.12(17) . .
O1 Cs C24 101.21(17) . .
O1 Cs C24 141.12(16) 2 .
O4 Cs C24 71.70(17) 2_545 .
O4 Cs C24 48.85(17) 1_545 .
C24 Cs C24 105.4(3) 2 .
O3 Cs C7 151.34(16) 1_545 2
O3 Cs C7 95.71(16) 2_545 2
O2 Cs C7 19.78(16) 2 2
O2 Cs C7 88.11(17) . 2
O1 Cs C7 71.41(16) . 2
O1 Cs C7 48.56(17) 2 2
O4 Cs C7 101.49(17) 2_545 2
O4 Cs C7 141.30(16) 1_545 2
C24 Cs C7 76.51(19) 2 2
C24 Cs C7 166.8(2) . 2
O3 Cs C7 95.71(16) 1_545 .
O3 Cs C7 151.34(16) 2_545 .
O2 Cs C7 88.11(17) 2 .
O2 Cs C7 19.78(16) . .
O1 Cs C7 48.55(16) . .
O1 Cs C7 71.41(16) 2 .
O4 Cs C7 141.30(17) 2_545 .
O4 Cs C7 101.49(17) 1_545 .
C24 Cs C7 166.8(2) 2 .
C24 Cs C7 76.51(19) . .
C7 Cs C7 104.7(3) 2 .
O1 Sm O1 112.7(4) . 2
O1 Sm O4 86.9(2) . 2
O1 Sm O4 131.3(2) 2 2
O1 Sm O4 131.3(2) . .
O1 Sm O4 86.9(2) 2 .
O4 Sm O4 113.7(3) 2 .
O1 Sm O3 152.3(2) . 2
O1 Sm O3 75.5(2) 2 2
O4 Sm O3 69.7(2) 2 2
O4 Sm O3 73.8(2) . 2
O1 Sm O3 75.5(2) . .
O1 Sm O3 152.3(2) 2 .
O4 Sm O3 73.8(2) 2 .
O4 Sm O3 69.7(2) . .
O3 Sm O3 110.0(3) 2 .
O1 Sm O2 69.5(2) . .
O1 Sm O2 73.9(2) 2 .
O4 Sm O2 151.9(2) 2 .
O4 Sm O2 74.7(2) . .
O3 Sm O2 136.8(2) 2 .
O3 Sm O2 85.5(2) . .
O1 Sm O2 73.9(2) . 2
O1 Sm O2 69.5(2) 2 2
O4 Sm O2 74.7(2) 2 2
O4 Sm O2 151.9(2) . 2
O3 Sm O2 85.5(2) 2 2
O3 Sm O2 136.8(2) . 2
O2 Sm O2 111.0(3) . 2
O1 Sm Cs 56.33(18) . .
O1 Sm Cs 56.33(18) 2 .
O4 Sm Cs 123.14(17) 2 .
O4 Sm Cs 123.14(17) . .
O3 Sm Cs 125.01(16) 2 .
O3 Sm Cs 125.01(16) . .
O2 Sm Cs 55.52(17) . .
O2 Sm Cs 55.52(17) 2 .
O1 Sm Cs 123.67(18) . 1_565
O1 Sm Cs 123.67(18) 2 1_565
O4 Sm Cs 56.86(17) 2 1_565
O4 Sm Cs 56.86(17) . 1_565
O3 Sm Cs 54.99(16) 2 1_565
O3 Sm Cs 54.99(16) . 1_565
O2 Sm Cs 124.48(17) . 1_565
O2 Sm Cs 124.48(17) 2 1_565
Cs Sm Cs 180.0 . 1_565

loop_
_geom_bond_atom_site_label_1
_geom_bond_atom_site_label_2
_geom_bond_distance
_geom_bond_site_symmetry_2
C1 C6 1.388(12) .
C1 C2 1.401(14) .
C2 C3 1.356(17) .
C3 C4 1.378(16) .
C4 C5 1.394(12) .
C5 C6 1.396(12) .
C6 C7 1.502(12) .
C7 O2 1.275(10) .
C7 C8 1.404(12) .
C7 Cs 3.719(9) .
C8 C9 1.397(12) .
C8 Cs 3.915(9) .
C9 O1 1.276(10) .
C9 C10 1.497(12) .
C9 Cs 3.733(9) .
C10 C15 1.389(13) .
C10 C11 1.400(13) .
C11 C12 1.404(15) .
C12 C13 1.35(2) .
C13 C14 1.360(19) .
C14 C15 1.385(14) .
C16 C17 1.373(15) .
C16 C21 1.399(13) .
C17 C18 1.381(18) .
C18 C19 1.380(17) .
C19 C20 1.394(13) .
C20 C21 1.371(13) .
C21 C22 1.507(12) .
C22 O4 1.267(10) 1_545
C22 C23 1.403(12) .
C22 Cs 3.723(9) .
C23 C24 1.399(12) .
C23 Cs 3.853(9) .
C24 O3 1.287(10) 1_545
C24 C25 1.492(12) .
C24 Cs 3.675(9) .
C25 C26 1.400(12) .
C25 C30 1.402(12) .
C26 C27 1.398(14) .
C27 C28 1.360(18) .
C28 C29 1.372(17) .
C29 C30 1.401(13) .
C31 N1 1.38(2) .
C31 O5 1.40(4) .
C32 N1 1.47(2) .
C33 N1 1.427(19) .
O1 Sm 2.387(6) .
O1 Cs 3.331(7) .
O2 Sm 2.416(6) .
O2 Cs 3.299(7) .
O3 C24 1.287(10) 1_565
O3 Sm 2.405(6) .
O3 Cs 3.281(7) 1_565
O4 C22 1.267(10) 1_565
O4 Sm 2.396(6) .
O4 Cs 3.359(7) 1_565
Cs O3 3.281(7) 1_545
Cs O3 3.281(7) 2_545
Cs O2 3.299(7) 2
Cs O1 3.331(7) 2
Cs O4 3.359(7) 2_545
Cs O4 3.359(7) 1_545
Cs C24 3.675(9) 2
Cs C7 3.719(9) 2
Sm O1 2.387(6) 2
Sm O4 2.396(6) 2
Sm O3 2.405(6) 2
Sm O2 2.416(6) 2
Sm Cs 4.0040(12) 1_565
